data_4062667
_journal_name_full Organometallics
_journal_paper_doi 10.1021/om0400301
_journal_year 2004
_chemical_formula_sum 'C17 H19 N O10 Os3 Sn'
_chemical_formula_weight 1086.62
_space_group_IT_number 14
_symmetry_cell_setting monoclinic
_symmetry_space_group_name_Hall '-P 2yn'
_symmetry_space_group_name_H-M 'P 1 21/n 1'
_cell_angle_alpha 90.00
_cell_angle_beta 101.656(1)
_cell_angle_gamma 90.00
_cell_formula_units_Z 4
_cell_length_a 10.652(1)
_cell_length_b 17.897(1)
_cell_length_c 13.304(1)
_cell_measurement_temperature 293(2)
_cell_volume 2484.0(3)
_diffrn_ambient_temperature 293(2)
_exptl_crystal_density_diffrn 2.906
_cod_depositor_comments
;
The following automatic conversions were performed:
'_symmetry_cell_setting' value 'Monoclinic' changed to 'monoclinic'
according to '/home/saulius/struct/CIF-dictionaries/cif_core.dic'
dictionary named 'cif_core.dic' version 2.4.1 from 2010-06-29.

Automatic conversion script
Id: cif_fix_enum 1527 2010-12-29 10:47:43Z saulius 
;
_cod_original_sg_symbol_H-M 'P 21/n'
_cod_database_code 4062667

loop_
_symmetry_equiv_pos_as_xyz
'x, y, z'
'-x+1/2, y+1/2, -z+1/2'
'-x, -y, -z'
'x-1/2, -y-1/2, z-1/2'

loop_
_atom_site_label
_atom_site_type_symbol
_atom_site_fract_x
_atom_site_fract_y
_atom_site_fract_z
_atom_site_U_iso_or_equiv
_atom_site_adp_type
_atom_site_occupancy
_atom_site_symmetry_multiplicity
_atom_site_calc_flag
_atom_site_refinement_flags
_atom_site_disorder_assembly
_atom_site_disorder_group
Os1 Os 0.569062(17) 0.286125(10) 0.181840(14) 0.03080(5) Uani 1 1 d . . .
H1A H 0.430(4) 0.239(2) 0.171(3) 0.050(14) Uiso 1 1 d . . .
Os2 Os 0.422792(17) 0.141311(10) 0.142507(14) 0.02972(4) Uani 1 1 d . . .
Os3 Os 0.698489(17) 0.147569(11) 0.158572(15) 0.03485(5) Uani 1 1 d . . .
Sn1 Sn 0.40935(3) 0.394566(18) 0.21729(3) 0.03909(9) Uani 1 1 d . . .
O1 O 0.4768(4) 0.3325(2) -0.0425(3) 0.0635(11) Uani 1 1 d . . .
O2 O 0.6284(4) 0.2631(2) 0.4145(3) 0.0609(11) Uani 1 1 d . . .
O3 O 0.7860(4) 0.3971(2) 0.1942(3) 0.0703(12) Uani 1 1 d . . .
O4 O 0.3914(3) 0.1652(2) -0.0861(3) 0.0530(10) Uani 1 1 d . . .
O5 O 0.1329(3) 0.1343(2) 0.1050(3) 0.0665(12) Uani 1 1 d . . .
O6 O 0.4534(4) -0.02531(19) 0.1153(3) 0.0638(12) Uani 1 1 d . . .
O7 O 0.7099(4) 0.0953(2) 0.3801(3) 0.0672(12) Uani 1 1 d . . .
O8 O 0.6640(3) 0.1996(2) -0.0662(3) 0.0546(10) Uani 1 1 d . . .
O9 O 0.7704(4) -0.0081(2) 0.0975(3) 0.0723(13) Uani 1 1 d . . .
O10 O 0.9592(4) 0.2241(2) 0.2157(3) 0.0795(14) Uani 1 1 d . . .
N1 N 0.4239(4) 0.1318(2) 0.3076(3) 0.0337(10) Uani 1 1 d . . .
H1 H 0.485(4) 0.143(3) 0.339(4) 0.040(17) Uiso 1 1 d . . .
C1 C 0.5119(5) 0.3129(3) 0.0392(4) 0.0384(12) Uani 1 1 d . . .
C2 C 0.6083(5) 0.2704(3) 0.3279(4) 0.0405(12) Uani 1 1 d . . .
C3 C 0.7039(5) 0.3535(3) 0.1913(4) 0.0438(13) Uani 1 1 d . . .
C4 C 0.4072(4) 0.1561(3) -0.0001(4) 0.0377(12) Uani 1 1 d . . .
C5 C 0.2410(5) 0.1392(3) 0.1230(4) 0.0411(12) Uani 1 1 d . . .
C6 C 0.4434(5) 0.0364(3) 0.1271(4) 0.0411(12) Uani 1 1 d . . .
C7 C 0.7040(4) 0.1161(3) 0.2981(4) 0.0465(14) Uani 1 1 d . . .
C8 C 0.6727(4) 0.1825(3) 0.0173(4) 0.0404(12) Uani 1 1 d . . .
C9 C 0.7420(5) 0.0492(3) 0.1204(4) 0.0448(13) Uani 1 1 d . . .
C10 C 0.8635(5) 0.1959(3) 0.1932(4) 0.0518(15) Uani 1 1 d . . .
C11 C 0.3362(5) 0.1821(3) 0.3514(4) 0.0422(12) Uani 1 1 d . . .
H11A H 0.2494 0.1793 0.3116 0.051 Uiso 1 1 calc R . .
H11B H 0.3652 0.2336 0.3527 0.051 Uiso 1 1 calc R . .
C12 C 0.3426(6) 0.1533(3) 0.4586(4) 0.0614(16) Uani 1 1 d . . .
H12A H 0.2584 0.1549 0.4758 0.074 Uiso 1 1 calc R . .
H12B H 0.4007 0.1836 0.5077 0.074 Uiso 1 1 calc R . .
C13 C 0.3917(5) 0.0714(3) 0.4612(4) 0.0519(14) Uani 1 1 d . . .
H13A H 0.4735 0.0661 0.5084 0.062 Uiso 1 1 calc R . .
H13B H 0.3305 0.0372 0.4812 0.062 Uiso 1 1 calc R . .
C14 C 0.4051(5) 0.0577(3) 0.3507(4) 0.0460(13) Uani 1 1 d . . .
H14A H 0.4780 0.0256 0.3489 0.055 Uiso 1 1 calc R . .
H14B H 0.3285 0.0341 0.3119 0.055 Uiso 1 1 calc R . .
C15 C 0.2121(5) 0.3652(3) 0.1532(5) 0.0638(17) Uani 1 1 d . . .
H15A H 0.1887 0.3217 0.1875 0.077 Uiso 1 1 calc R . .
H15B H 0.2030 0.3549 0.0813 0.077 Uiso 1 1 calc R . .
H15C H 0.1571 0.4061 0.1624 0.077 Uiso 1 1 calc R . .
C16 C 0.4119(5) 0.4224(3) 0.3736(4) 0.0669(18) Uani 1 1 d . . .
H16A H 0.4887 0.4498 0.4011 0.080 Uiso 1 1 calc R . .
H16B H 0.4098 0.3774 0.4125 0.080 Uiso 1 1 calc R . .
H16C H 0.3385 0.4525 0.3775 0.080 Uiso 1 1 calc R . .
C17 C 0.4513(5) 0.4977(3) 0.1491(5) 0.077(2) Uani 1 1 d . . .
H17A H 0.4222 0.5388 0.1848 0.093 Uiso 1 1 calc R . .
H17B H 0.4084 0.4988 0.0783 0.093 Uiso 1 1 calc R . .
H17C H 0.5422 0.5018 0.1535 0.093 Uiso 1 1 calc R . .

loop_
_atom_site_aniso_label
_atom_site_aniso_U_11
_atom_site_aniso_U_22
_atom_site_aniso_U_33
_atom_site_aniso_U_23
_atom_site_aniso_U_13
_atom_site_aniso_U_12
Os1 0.03512(10) 0.02797(10) 0.03038(10) -0.00095(8) 0.00916(7) 0.00047(8)
Os2 0.03056(10) 0.02784(10) 0.03129(10) -0.00150(8) 0.00753(7) 0.00121(8)
Os3 0.03112(10) 0.03599(11) 0.03881(11) -0.00177(9) 0.01031(8) 0.00472(8)
Sn1 0.0431(2) 0.02985(18) 0.0467(2) -0.00175(16) 0.01475(16) 0.00254(15)
O1 0.085(3) 0.064(3) 0.039(2) 0.014(2) 0.008(2) 0.004(2)
O2 0.084(3) 0.064(3) 0.032(2) 0.000(2) 0.006(2) -0.017(2)
O3 0.071(3) 0.080(3) 0.062(3) -0.004(2) 0.018(2) -0.034(2)
O4 0.057(2) 0.069(3) 0.032(2) -0.0010(19) 0.0070(18) 0.0006(19)
O5 0.034(2) 0.100(3) 0.066(3) 0.002(2) 0.0088(19) -0.001(2)
O6 0.079(3) 0.029(2) 0.083(3) -0.010(2) 0.015(2) 0.005(2)
O7 0.056(3) 0.099(4) 0.046(3) 0.015(2) 0.009(2) 0.012(2)
O8 0.061(3) 0.059(3) 0.049(2) 0.004(2) 0.0217(19) -0.0029(19)
O9 0.086(3) 0.043(2) 0.089(3) -0.011(2) 0.021(2) 0.017(2)
O10 0.044(3) 0.089(3) 0.105(4) -0.019(3) 0.016(2) -0.020(2)
N1 0.037(2) 0.037(2) 0.028(2) 0.0001(19) 0.0089(19) 0.004(2)
C1 0.043(3) 0.033(3) 0.042(3) 0.002(2) 0.012(2) 0.001(2)
C2 0.043(3) 0.035(3) 0.042(3) -0.002(2) 0.008(2) -0.012(2)
C3 0.052(3) 0.046(3) 0.033(3) -0.001(3) 0.009(2) 0.004(3)
C4 0.034(3) 0.042(3) 0.037(3) -0.006(2) 0.007(2) -0.001(2)
C5 0.042(3) 0.047(3) 0.034(3) 0.000(2) 0.008(2) -0.002(3)
C6 0.046(3) 0.039(3) 0.037(3) -0.004(2) 0.005(2) -0.002(2)
C7 0.028(3) 0.057(4) 0.053(4) 0.002(3) 0.004(2) 0.010(2)
C8 0.033(3) 0.042(3) 0.050(3) 0.000(3) 0.017(2) 0.005(2)
C9 0.042(3) 0.044(3) 0.049(3) 0.001(3) 0.008(2) 0.006(3)
C10 0.049(4) 0.050(4) 0.060(4) -0.003(3) 0.020(3) 0.002(3)
C11 0.050(3) 0.042(3) 0.041(3) 0.001(2) 0.023(2) 0.012(2)
C12 0.074(4) 0.073(4) 0.046(4) 0.012(3) 0.033(3) 0.015(3)
C13 0.066(4) 0.050(3) 0.041(3) 0.004(3) 0.015(3) 0.001(3)
C14 0.055(3) 0.040(3) 0.046(3) 0.008(3) 0.018(3) -0.001(3)
C15 0.048(4) 0.062(4) 0.080(5) -0.005(4) 0.009(3) 0.010(3)
C16 0.063(4) 0.090(5) 0.050(4) -0.015(3) 0.018(3) -0.001(3)
C17 0.075(5) 0.033(3) 0.130(6) 0.024(4) 0.034(4) 0.007(3)

loop_
_geom_bond_atom_site_label_1
_geom_bond_atom_site_label_2
_geom_bond_distance
_geom_bond_site_symmetry_2
_geom_bond_publ_flag
Os1 C3 1.860(5) . ?
Os1 C2 1.924(5) . ?
Os1 C1 1.933(5) . ?
Os1 Sn1 2.6847(4) . ?
Os1 Os3 2.8841(3) . ?
Os1 Os2 3.0148(3) . ?
Os1 H1A 1.69(4) . ?
Os2 C4 1.890(5) . ?
Os2 C6 1.906(5) . ?
Os2 C5 1.901(5) . ?
Os2 N1 2.201(4) . ?
Os2 Os3 2.9033(4) . ?
Os2 H1A 1.79(4) . ?
Os3 C9 1.915(5) . ?
Os3 C10 1.929(6) . ?
Os3 C7 1.930(6) . ?
Os3 C8 1.946(5) . ?
Sn1 C16 2.133(5) . ?
Sn1 C17 2.144(5) . ?
Sn1 C15 2.167(5) . ?
O1 C1 1.132(5) . ?
O2 C2 1.137(5) . ?
O3 C3 1.166(5) . ?
O4 C4 1.134(5) . ?
O5 C5 1.132(5) . ?
O6 C6 1.124(5) . ?
O7 C7 1.141(6) . ?
O8 C8 1.137(5) . ?
O9 C9 1.128(5) . ?
O10 C10 1.124(6) . ?
N1 C14 1.474(6) . ?
N1 C11 1.499(6) . ?
N1 H1 0.72(4) . ?
C11 C12 1.505(6) . ?
C12 C13 1.553(6) . ?
C13 C14 1.526(6) . ?
